data_7704169
loop_
_publ_author_name
'Buchner, Magnus R.'
'M\"uller, Matthias'
'Spang, Nils'

_publ_section_title
;
 Probing the electronic boundaries between trigonal and tetrahedral
 coordination at beryllium.
;
_journal_issue 23
_journal_name_full 'Dalton transactions (Cambridge, England : 2003)'
_journal_page_first 7708
_journal_page_last 7712
_journal_paper_doi 10.1039/d0dt01442g
_journal_volume 49
_journal_year 2020
_chemical_formula_moiety 'C12 H31 Be Cl3 N2'
_chemical_formula_sum 'C12 H31 Be Cl3 N2'
_chemical_formula_weight 318.75
_space_group_crystal_system monoclinic
_space_group_IT_number 14
_space_group_name_Hall '-P 2ybc'
_space_group_name_H-M_alt 'P 1 21/c 1'
_atom_sites_solution_hydrogens mixed
_audit_creation_method SHELXL-2018/3
_audit_update_record
;
2020-04-01 deposited with the CCDC.	2020-04-23 downloaded from the CCDC.
;
_cell_angle_alpha 90
_cell_angle_beta 92.653(2)
_cell_angle_gamma 90
_cell_formula_units_Z 4
_cell_length_a 12.2229(3)
_cell_length_b 10.8012(3)
_cell_length_c 13.2687(3)
_cell_measurement_reflns_used 20541
_cell_measurement_temperature 100(2)
_cell_measurement_theta_max 79.54
_cell_measurement_theta_min 3.62
_cell_volume 1749.88(8)
_computing_structure_refinement 'SHELXL-2018/3 (Sheldrick, 2018)'
_diffrn_ambient_temperature 100(2)
_diffrn_measured_fraction_theta_full 0.997
_diffrn_measured_fraction_theta_max 0.987
_diffrn_measurement_device_type 'STOE STADIVARI'
_diffrn_measurement_method 'rotation method, \w scans'
_diffrn_radiation_type CuK\a
_diffrn_radiation_wavelength 1.54178
_diffrn_reflns_av_R_equivalents 0.0290
_diffrn_reflns_av_unetI/netI 0.0265
_diffrn_reflns_Laue_measured_fraction_full 0.997
_diffrn_reflns_Laue_measured_fraction_max 0.987
_diffrn_reflns_limit_h_max 13
_diffrn_reflns_limit_h_min -15
_diffrn_reflns_limit_k_max 13
_diffrn_reflns_limit_k_min -12
_diffrn_reflns_limit_l_max 16
_diffrn_reflns_limit_l_min -15
_diffrn_reflns_number 19102
_diffrn_reflns_point_group_measured_fraction_full 0.997
_diffrn_reflns_point_group_measured_fraction_max 0.987
_diffrn_reflns_theta_full 67.679
_diffrn_reflns_theta_max 78.622
_diffrn_reflns_theta_min 3.620
_diffrn_source 'GeniX 3D HF Cu'
_exptl_absorpt_coefficient_mu 4.613
_exptl_absorpt_correction_T_max 0.5363
_exptl_absorpt_correction_T_min 0.1095
_exptl_absorpt_correction_type multi-scan
_exptl_absorpt_process_details
;
STOE LANA, absorption correction by scaling of reflection intensities.
J. Koziskova, F. Hahn, J. Richter, J. Kozisek, "Comparison of different
absorption corrections on the model structure of tetrakis(\m~2~-acetato)-
diaqua-di-copper(II)", Acta Chimica Slovaca, vol. 9, no. 2, 2016, pp. 136 - 140.
Afterwards a spherical absorption correction was performed within STOE LANA.
;
_exptl_crystal_colour colorless
_exptl_crystal_density_diffrn 1.210
_exptl_crystal_description block
_exptl_crystal_F_000 688
_exptl_crystal_size_max 0.20
_exptl_crystal_size_mid 0.12
_exptl_crystal_size_min 0.10
_refine_diff_density_max 0.288
_refine_diff_density_min -0.347
_refine_diff_density_rms 0.053
_refine_ls_extinction_coef 0.0012(2)
_refine_ls_extinction_expression Fc^*^=kFc[1+0.001xFc^2^\l^3^/sin(2\q)]^-1/4^
_refine_ls_extinction_method 'SHELXL-2018/3 (Sheldrick 2018)'
_refine_ls_goodness_of_fit_ref 1.040
_refine_ls_hydrogen_treatment mixed
_refine_ls_matrix_type full
_refine_ls_number_parameters 174
_refine_ls_number_reflns 3729
_refine_ls_number_restraints 0
_refine_ls_restrained_S_all 1.040
_refine_ls_R_factor_all 0.0429
_refine_ls_R_factor_gt 0.0318
_refine_ls_shift/su_max 0.001
_refine_ls_shift/su_mean 0.000
_refine_ls_structure_factor_coef Fsqd
_refine_ls_weighting_details 'w=1/[\s^2^(Fo^2^)+(0.0546P)^2^] where P=(Fo^2^+2Fc^2^)/3'
_refine_ls_weighting_scheme calc
_refine_ls_wR_factor_gt 0.0824
_refine_ls_wR_factor_ref 0.0862
_reflns_Friedel_coverage 0.000
_reflns_number_gt 2973
_reflns_number_total 3729
_reflns_threshold_expression 'I > 2\s(I)'
_cod_data_source_file d0dt01442g2.cif
_cod_data_source_block 3_CCDC2
_cod_depositor_comments 'Adding full bibliography for 7704167--7704172.cif.'
_cod_original_sg_symbol_H-M 'P 21/c'
_cod_database_code 7704169
_shelx_shelxl_version_number 2018/3
_shelx_space_group_comment
;
The symmetry employed for this shelxl refinement is uniquely defined
by the following loop, which should always be used as a source of
symmetry information in preference to the above space-group names.
They are only intended as comments.
;

loop_
_space_group_symop_operation_xyz
'x, y, z'
'-x, y+1/2, -z+1/2'
'-x, -y, -z'
'x, -y-1/2, z-1/2'

loop_
_atom_site_label
_atom_site_type_symbol
_atom_site_fract_x
_atom_site_fract_y
_atom_site_fract_z
_atom_site_U_iso_or_equiv
_atom_site_adp_type
_atom_site_occupancy
_atom_site_site_symmetry_order
_atom_site_calc_flag
_atom_site_refinement_flags_posn
_atom_site_refinement_flags_adp
_atom_site_refinement_flags_occupancy
_atom_site_disorder_assembly
_atom_site_disorder_group
Cl1 Cl 0.65021(3) 0.40904(4) 0.18359(3) 0.02229(11) Uani 1 1 d . . . . .
Cl2 Cl 0.68221(3) 0.58285(4) 0.38654(3) 0.02385(11) Uani 1 1 d . . . . .
H2 H 0.6667(16) 0.215(2) 0.2953(15) 0.029(6) Uiso 1 1 d . . . . .
Cl3 Cl 0.83761(3) 0.32786(4) 0.35212(3) 0.02381(11) Uani 1 1 d . . . . .
N1 N 0.86162(11) 0.57840(13) 0.23158(9) 0.0184(3) Uani 1 1 d . . . . .
N2 N 0.62632(11) 0.14782(14) 0.30590(10) 0.0212(3) Uani 1 1 d . . . . .
C1 C 0.79635(13) 0.66149(15) 0.15960(12) 0.0210(3) Uani 1 1 d . . . . .
H1A H 0.745006 0.710299 0.199319 0.025 Uiso 1 1 calc R U . . .
H1AB H 0.751643 0.608199 0.113063 0.025 Uiso 1 1 calc R U . . .
C2 C 0.86009(14) 0.75095(17) 0.09652(13) 0.0261(4) Uani 1 1 d . . . . .
H2A H 0.808890 0.800834 0.054509 0.039 Uiso 1 1 calc R U . . .
H2B H 0.908153 0.704319 0.053207 0.039 Uiso 1 1 calc R U . . .
H2C H 0.904392 0.805481 0.141100 0.039 Uiso 1 1 calc R U . . .
C3 C 0.94781(13) 0.50873(16) 0.17764(12) 0.0215(3) Uani 1 1 d . . . . .
H3A H 0.987131 0.453791 0.226833 0.026 Uiso 1 1 calc R U . . .
H3AB H 1.001561 0.569078 0.153345 0.026 Uiso 1 1 calc R U . . .
C4 C 0.90610(15) 0.43091(17) 0.08876(13) 0.0264(4) Uani 1 1 d . . . . .
H4A H 0.967827 0.388663 0.059051 0.040 Uiso 1 1 calc R U . . .
H4B H 0.869553 0.484482 0.037982 0.040 Uiso 1 1 calc R U . . .
H4C H 0.853966 0.369309 0.111822 0.040 Uiso 1 1 calc R U . . .
C5 C 0.92066(13) 0.66086(15) 0.30841(12) 0.0210(3) Uani 1 1 d . . . . .
H5A H 0.866935 0.718918 0.335940 0.025 Uiso 1 1 calc R U . . .
H5AB H 0.975371 0.710787 0.273581 0.025 Uiso 1 1 calc R U . . .
C6 C 0.97869(14) 0.59294(17) 0.39589(12) 0.0238(3) Uani 1 1 d . . . . .
H6A H 1.015802 0.653013 0.441025 0.036 Uiso 1 1 calc R U . . .
H6B H 1.032743 0.535646 0.369805 0.036 Uiso 1 1 calc R U . . .
H6C H 0.924912 0.546370 0.433213 0.036 Uiso 1 1 calc R U . . .
C7 C 0.60946(15) 0.09009(18) 0.20278(12) 0.0264(4) Uani 1 1 d . . . . .
H7A H 0.565192 0.013854 0.208411 0.032 Uiso 1 1 calc R U . . .
H7AB H 0.567870 0.148307 0.157922 0.032 Uiso 1 1 calc R U . . .
C8 C 0.71608(18) 0.0583(2) 0.15613(15) 0.0382(5) Uani 1 1 d . . . . .
H8A H 0.701539 0.031458 0.086242 0.057 Uiso 1 1 calc R U . . .
H8B H 0.752423 -0.008645 0.194659 0.057 Uiso 1 1 calc R U . . .
H8C H 0.763585 0.131425 0.157186 0.057 Uiso 1 1 calc R U . . .
C9 C 0.51825(14) 0.19112(18) 0.34269(13) 0.0260(4) Uani 1 1 d . . . . .
H9A H 0.472783 0.117994 0.357272 0.031 Uiso 1 1 calc R U . . .
H9AB H 0.479456 0.239051 0.288410 0.031 Uiso 1 1 calc R U . . .
C10 C 0.52996(17) 0.27094(19) 0.43675(14) 0.0330(4) Uani 1 1 d . . . . .
H10A H 0.458184 0.304304 0.452537 0.049 Uiso 1 1 calc R U . . .
H10B H 0.580451 0.339362 0.424980 0.049 Uiso 1 1 calc R U . . .
H10C H 0.558794 0.220677 0.493449 0.049 Uiso 1 1 calc R U . . .
C11 C 0.69051(14) 0.06773(17) 0.38030(13) 0.0254(4) Uani 1 1 d . . . . .
H11A H 0.696534 0.111135 0.446035 0.030 Uiso 1 1 calc R U . . .
H11B H 0.765542 0.057053 0.356592 0.030 Uiso 1 1 calc R U . . .
C12 C 0.64094(18) -0.05887(19) 0.39594(16) 0.0376(5) Uani 1 1 d . . . . .
H12A H 0.686594 -0.105101 0.445578 0.056 Uiso 1 1 calc R U . . .
H12B H 0.637094 -0.103978 0.331793 0.056 Uiso 1 1 calc R U . . .
H12C H 0.567042 -0.049500 0.420592 0.056 Uiso 1 1 calc R U . . .
Be0I Be 0.76311(17) 0.4787(2) 0.28944(15) 0.0208(4) Uani 1 1 d . . . . .

loop_
_atom_site_aniso_label
_atom_site_aniso_U_11
_atom_site_aniso_U_22
_atom_site_aniso_U_33
_atom_site_aniso_U_23
_atom_site_aniso_U_13
_atom_site_aniso_U_12
Cl1 0.02225(19) 0.0220(2) 0.02217(18) 0.00025(14) -0.00353(14) -0.00150(14)
Cl2 0.0240(2) 0.0270(2) 0.02080(18) -0.00207(15) 0.00311(14) 0.00008(15)
Cl3 0.02299(19) 0.0213(2) 0.02666(19) 0.00426(15) -0.00434(14) -0.00102(14)
N1 0.0189(6) 0.0196(7) 0.0166(6) -0.0005(5) -0.0007(5) 0.0012(5)
N2 0.0214(7) 0.0220(7) 0.0198(6) 0.0004(5) -0.0017(5) -0.0005(6)
C1 0.0229(8) 0.0200(8) 0.0197(7) 0.0022(6) -0.0023(6) 0.0009(6)
C2 0.0274(8) 0.0252(9) 0.0256(8) 0.0061(7) 0.0007(6) 0.0009(7)
C3 0.0193(7) 0.0243(9) 0.0211(7) -0.0009(7) 0.0021(6) 0.0022(6)
C4 0.0294(9) 0.0262(9) 0.0239(8) -0.0047(7) 0.0034(7) 0.0000(7)
C5 0.0233(8) 0.0194(8) 0.0200(7) -0.0021(6) -0.0012(6) -0.0030(6)
C6 0.0249(8) 0.0247(9) 0.0211(7) -0.0007(6) -0.0041(6) -0.0006(7)
C7 0.0311(9) 0.0274(9) 0.0205(8) -0.0018(7) -0.0034(6) -0.0011(7)
C8 0.0441(12) 0.0403(12) 0.0306(9) -0.0064(9) 0.0063(8) 0.0067(9)
C9 0.0218(8) 0.0261(9) 0.0302(8) 0.0008(7) 0.0031(7) 0.0000(7)
C10 0.0382(10) 0.0303(10) 0.0313(9) -0.0032(8) 0.0105(8) -0.0015(8)
C11 0.0254(8) 0.0257(9) 0.0244(8) 0.0028(7) -0.0058(6) -0.0007(7)
C12 0.0392(11) 0.0296(11) 0.0425(11) 0.0120(9) -0.0146(9) -0.0071(8)
Be0I 0.0207(9) 0.0214(11) 0.0200(9) 0.0011(8) -0.0018(7) -0.0014(8)

loop_
_atom_type_symbol
_atom_type_description
_atom_type_scat_dispersion_real
_atom_type_scat_dispersion_imag
_atom_type_scat_source
C C 0.0181 0.0091 'International Tables Vol C Tables 4.2.6.8 and 6.1.1.4'
H H 0.0000 0.0000 'International Tables Vol C Tables 4.2.6.8 and 6.1.1.4'
Be Be 0.0038 0.0014 'International Tables Vol C Tables 4.2.6.8 and 6.1.1.4'
N N 0.0311 0.0180 'International Tables Vol C Tables 4.2.6.8 and 6.1.1.4'
Cl Cl 0.3639 0.7018 'International Tables Vol C Tables 4.2.6.8 and 6.1.1.4'

loop_
_geom_angle_atom_site_label_1
_geom_angle_atom_site_label_2
_geom_angle_atom_site_label_3
_geom_angle
_geom_angle_site_symmetry_1
_geom_angle_site_symmetry_3
_geom_angle_publ_flag
C3 N1 C1 110.95(11) . . ?
C3 N1 C5 107.03(12) . . ?
C1 N1 C5 107.33(13) . . ?
C3 N1 Be0I 113.46(13) . . ?
C1 N1 Be0I 106.21(12) . . ?
C5 N1 Be0I 111.74(11) . . ?
C9 N2 C11 113.87(13) . . ?
C9 N2 C7 109.74(13) . . ?
C11 N2 C7 113.72(14) . . ?
N1 C1 C2 117.22(13) . . ?
N1 C3 C4 115.46(13) . . ?
N1 C5 C6 114.94(14) . . ?
C8 C7 N2 112.45(15) . . ?
N2 C9 C10 113.13(14) . . ?
N2 C11 C12 114.16(14) . . ?
N1 Be0I Cl2 107.19(12) . . ?
N1 Be0I Cl3 110.92(11) . . ?
Cl2 Be0I Cl3 114.39(10) . . ?
N1 Be0I Cl1 111.38(11) . . ?
Cl2 Be0I Cl1 107.91(10) . . ?
Cl3 Be0I Cl1 105.07(10) . . ?

loop_
_geom_bond_atom_site_label_1
_geom_bond_atom_site_label_2
_geom_bond_distance
_geom_bond_site_symmetry_2
_geom_bond_publ_flag
Cl1 Be0I 2.065(2) . ?
Cl2 Be0I 2.006(2) . ?
Cl3 Be0I 2.026(2) . ?
N1 C3 1.5028(19) . ?
N1 C1 1.5111(19) . ?
N1 C5 1.512(2) . ?
N1 Be0I 1.812(2) . ?
N2 C9 1.504(2) . ?
N2 C11 1.506(2) . ?
N2 C7 1.509(2) . ?
C1 C2 1.517(2) . ?
C3 C4 1.517(2) . ?
C5 C6 1.521(2) . ?
C7 C8 1.508(3) . ?
C9 C10 1.518(2) . ?
C11 C12 1.514(3) . ?

loop_
_geom_hbond_atom_site_label_D
_geom_hbond_atom_site_label_H
_geom_hbond_atom_site_label_A
_geom_hbond_distance_DH
_geom_hbond_distance_HA
_geom_hbond_distance_DA
_geom_hbond_angle_DHA
_geom_hbond_site_symmetry_A
_geom_hbond_publ_flag
N2 H2 Cl1 0.90(2) 2.57(2) 3.2747(15) 136.5(17) . yes
N2 H2 Cl3 0.90(2) 2.50(2) 3.2682(15) 143.8(18) . yes
C1 H1A Cl2 0.99 2.97 3.4819(16) 113.1 . yes
C1 H1AB Cl1 0.99 2.67 3.2833(17) 120.1 . yes
C2 H2A Cl2 0.98 2.94 3.8925(18) 165.3 4_575 yes
C3 H3A Cl3 0.99 2.87 3.3585(17) 111.3 . yes
C4 H4C Cl1 0.98 2.74 3.4331(18) 128.1 . yes
C6 H6C Cl3 0.98 2.79 3.3787(18) 119.6 . yes
C8 H8A Cl2 0.98 2.92 3.893(2) 170.5 4_565 yes
C9 H9A Cl1 0.99 2.75 3.6848(19) 157.3 2_645 yes
C10 H10B Cl2 0.98 2.96 3.921(2) 165.7 . yes
C12 H12C Cl1 0.98 2.97 3.681(2) 130.3 2_645 yes
